data_4118435
loop_
_publ_author_name
'Martin Kuss-Petermann'
'Hilke Wolf'
'Dietmar Stalke'
'Oliver S. Wenger'

_publ_section_title
;
 Influence of Donor-Acceptor Distance Variation on Photoinduced Electron
 and Proton Transfer in Rhenium(I)-Phenol Dyads
;
_journal_name_full 'Journal of the American Chemical Society'
_journal_page_first 12844
_journal_page_last 12854
_journal_paper_doi 10.1021/ja3053046
_journal_volume 134
_journal_year 2012
_chemical_formula_moiety 'C42 H41 N3 O4 Re, 0.5 (C4 H10 O), C F3 O3 S, C H2 Cl2'
_chemical_formula_sum 'C46 H48 Cl2 F3 N3 O7.5 Re S'
_chemical_formula_weight 1109.03
_chemical_name_systematic
; 
 ? 
;
_space_group_IT_number 15
_symmetry_cell_setting monoclinic
_symmetry_space_group_name_Hall '-C 2yc'
_symmetry_space_group_name_H-M 'C 1 2/c 1'
_atom_sites_solution_hydrogens geom
_atom_sites_solution_primary direct
_atom_sites_solution_secondary difmap
_audit_creation_method SHELXL-97
_cell_angle_alpha 90.00
_cell_angle_beta 112.20(2)
_cell_angle_gamma 90.00
_cell_formula_units_Z 8
_cell_length_a 38.135(3)
_cell_length_b 10.364(2)
_cell_length_c 25.782(2)
_cell_measurement_reflns_used 9900
_cell_measurement_temperature 100(2)
_cell_measurement_theta_max 23.83
_cell_measurement_theta_min 2.29
_cell_volume 9434(2)
_computing_cell_refinement 'SAINT V7.68A'
_computing_data_collection 'APEX2 v2011.2'
_computing_data_reduction 'SAINT V7.68A'
_computing_molecular_graphics 'XP Version 5.1'
_computing_publication_material 'XP Version 5.1'
_computing_structure_refinement 'SHELXL-97 (Sheldrick, 2008)'
_computing_structure_solution 'SHELXS-97 (Sheldrick, 2008)'
_diffrn_ambient_temperature 100(2)
_diffrn_measured_fraction_theta_full 0.999
_diffrn_measured_fraction_theta_max 0.999
_diffrn_measurement_device_type 'Bruker D8'
_diffrn_measurement_method 'omega scans'
_diffrn_radiation_monochromator mirror
_diffrn_radiation_source 'microfocus source'
_diffrn_radiation_type MoK\a
_diffrn_radiation_wavelength 0.71073
_diffrn_reflns_av_R_equivalents 0.0721
_diffrn_reflns_av_sigmaI/netI 0.0387
_diffrn_reflns_limit_h_max 47
_diffrn_reflns_limit_h_min -47
_diffrn_reflns_limit_k_max 12
_diffrn_reflns_limit_k_min -12
_diffrn_reflns_limit_l_max 32
_diffrn_reflns_limit_l_min -32
_diffrn_reflns_number 88421
_diffrn_reflns_theta_full 26.39
_diffrn_reflns_theta_max 26.39
_diffrn_reflns_theta_min 1.15
_exptl_absorpt_coefficient_mu 2.799
_exptl_absorpt_correction_T_max 0.99
_exptl_absorpt_correction_T_min 0.9257
_exptl_absorpt_correction_type multi-scan
_exptl_absorpt_process_details SADABS-2008/2
_exptl_crystal_colour yellow
_exptl_crystal_density_diffrn 1.562
_exptl_crystal_description block
_exptl_crystal_F_000 4456
_exptl_crystal_size_max 0.07
_exptl_crystal_size_mid 0.06
_exptl_crystal_size_min 0.02
_refine_diff_density_max 1.020
_refine_diff_density_min -0.677
_refine_diff_density_rms 0.097
_refine_ls_extinction_method none
_refine_ls_goodness_of_fit_ref 1.031
_refine_ls_hydrogen_treatment mixed
_refine_ls_matrix_type full
_refine_ls_number_parameters 652
_refine_ls_number_reflns 9663
_refine_ls_number_restraints 118
_refine_ls_restrained_S_all 1.027
_refine_ls_R_factor_all 0.0464
_refine_ls_R_factor_gt 0.0279
_refine_ls_shift/su_max 0.002
_refine_ls_shift/su_mean 0.000
_refine_ls_structure_factor_coef Fsqd
_refine_ls_weighting_details 'calc w=1/[\s^2^(Fo^2^)+(0.0172P)^2^+24.9829P] where P=(Fo^2^+2Fc^2^)/3'
_refine_ls_weighting_scheme calc
_refine_ls_wR_factor_gt 0.0499
_refine_ls_wR_factor_ref 0.0548
_reflns_number_gt 7698
_reflns_number_total 9663
_reflns_threshold_expression >2sigma(I)
_cod_data_source_file ja3053046_si_002.cif
_cod_data_source_block rh
_cod_original_sg_symbol_H-M 'C 2/c'
_cod_original_formula_sum 'C46 H48 Cl2 F3 N3 O7.50 Re S'
_cod_database_code 4118435

loop_
_symmetry_equiv_pos_as_xyz
'x, y, z'
'-x, y, -z+1/2'
'x+1/2, y+1/2, z'
'-x+1/2, y+1/2, -z+1/2'
'-x, -y, -z'
'x, -y, z-1/2'
'-x+1/2, -y+1/2, -z'
'x+1/2, -y+1/2, z-1/2'

loop_
_atom_site_label
_atom_site_type_symbol
_atom_site_fract_x
_atom_site_fract_y
_atom_site_fract_z
_atom_site_U_iso_or_equiv
_atom_site_adp_type
_atom_site_occupancy
_atom_site_symmetry_multiplicity
_atom_site_calc_flag
_atom_site_refinement_flags
_atom_site_disorder_assembly
_atom_site_disorder_group
Re1 Re 0.267222(4) 0.297255(12) 0.327091(5) 0.01368(4) Uani 1 1 d . . .
Cl1 Cl 0.42290(4) 0.7092(2) 0.42469(6) 0.1024(7) Uani 1 1 d . . .
Cl2 Cl 0.39486(4) 0.95222(15) 0.36728(6) 0.0769(4) Uani 1 1 d . . .
S1 S 0.32366(2) 0.77321(7) 0.47142(4) 0.02112(19) Uani 1 1 d . . .
F1 F 0.39542(6) 0.8143(3) 0.53048(12) 0.0622(8) Uani 1 1 d . . .
F2 F 0.35990(7) 0.8205(2) 0.57765(10) 0.0515(7) Uani 1 1 d . . .
F3 F 0.37385(7) 0.6386(2) 0.55121(10) 0.0479(7) Uani 1 1 d . . .
O5 O 0.29411(7) 0.7278(2) 0.48879(11) 0.0325(6) Uani 1 1 d . . .
O6 O 0.33106(8) 0.6915(2) 0.43203(11) 0.0377(7) Uani 1 1 d . . .
O7 O 0.32212(7) 0.9090(2) 0.45901(10) 0.0266(6) Uani 1 1 d . . .
O1 O 0.63595(7) 0.3332(2) 0.81722(11) 0.0324(6) Uani 1 1 d D . .
H100 H 0.6401(14) 0.273(4) 0.8405(17) 0.073(18) Uiso 1 1 d D . .
N1 N 0.32185(7) 0.2854(3) 0.39876(10) 0.0149(5) Uani 1 1 d . . .
N2 N 0.24999(7) 0.1209(2) 0.35712(10) 0.0149(6) Uani 1 1 d . . .
N3 N 0.24434(7) 0.3646(2) 0.38780(10) 0.0152(6) Uani 1 1 d . . .
C1 C 0.33803(9) 0.1735(3) 0.42221(13) 0.0169(7) Uani 1 1 d . . .
H1 H 0.3253 0.0952 0.4071 0.020 Uiso 1 1 calc R . .
C2 C 0.37223(9) 0.1668(3) 0.46712(14) 0.0199(8) Uani 1 1 d . . .
H2 H 0.3822 0.0852 0.4824 0.024 Uiso 1 1 calc R . .
C3 C 0.39235(8) 0.2789(3) 0.49022(13) 0.0165(7) Uani 1 1 d . . .
C4 C 0.37570(9) 0.3938(3) 0.46511(13) 0.0198(7) Uani 1 1 d . . .
H4 H 0.3883 0.4732 0.4786 0.024 Uiso 1 1 calc R . .
C5 C 0.34123(9) 0.3944(3) 0.42109(13) 0.0192(7) Uani 1 1 d . . .
H5 H 0.3305 0.4751 0.4056 0.023 Uiso 1 1 calc R . .
C6 C 0.42845(9) 0.2794(3) 0.53963(14) 0.0192(7) Uani 1 1 d . . .
C7 C 0.45741(9) 0.1907(4) 0.54770(15) 0.0286(8) Uani 1 1 d . . .
C8 C 0.49030(9) 0.2039(4) 0.59589(15) 0.0284(8) Uani 1 1 d . . .
H8 H 0.5103 0.1442 0.6017 0.034 Uiso 1 1 calc R . .
C9 C 0.49521(9) 0.2990(3) 0.63544(14) 0.0225(7) Uani 1 1 d . . .
C10 C 0.46579(9) 0.3867(3) 0.62780(14) 0.0221(7) Uani 1 1 d . . .
C11 C 0.43316(9) 0.3747(3) 0.57976(13) 0.0212(7) Uani 1 1 d . . .
H11 H 0.4131 0.4344 0.5741 0.025 Uiso 1 1 calc R . .
C12 C 0.45626(12) 0.0876(5) 0.5054(2) 0.0662(17) Uani 1 1 d . . .
H12A H 0.4429 0.1210 0.4674 0.099 Uiso 1 1 calc R . .
H12B H 0.4429 0.0115 0.5112 0.099 Uiso 1 1 calc R . .
H12C H 0.4822 0.0637 0.5102 0.099 Uiso 1 1 calc R . .
C13 C 0.46749(11) 0.4879(4) 0.67032(16) 0.0378(10) Uani 1 1 d . . .
H13A H 0.4429 0.5309 0.6593 0.057 Uiso 1 1 calc R . .
H13B H 0.4870 0.5516 0.6724 0.057 Uiso 1 1 calc R . .
H13C H 0.4738 0.4473 0.7071 0.057 Uiso 1 1 calc R . .
C14 C 0.53214(9) 0.3076(3) 0.68436(13) 0.0219(7) Uani 1 1 d . . .
C15 C 0.54599(9) 0.2020(4) 0.71912(14) 0.0242(7) Uani 1 1 d . . .
H15 H 0.5313 0.1252 0.7121 0.029 Uiso 1 1 calc R . .
C16 C 0.58097(9) 0.2049(3) 0.76435(14) 0.0229(7) Uani 1 1 d . . .
C17 C 0.60168(9) 0.3200(3) 0.77275(14) 0.0235(8) Uani 1 1 d . . .
C18 C 0.58910(9) 0.4283(3) 0.73757(14) 0.0232(8) Uani 1 1 d . . .
C19 C 0.55395(9) 0.4180(3) 0.69348(15) 0.0249(8) Uani 1 1 d . . .
H19 H 0.5447 0.4893 0.6689 0.030 Uiso 1 1 calc R . .
C20 C 0.59570(10) 0.0850(3) 0.80206(15) 0.0267(8) Uani 1 1 d . . .
C21 C 0.56849(11) -0.0295(4) 0.78122(17) 0.0395(10) Uani 1 1 d . . .
H21A H 0.5647 -0.0485 0.7422 0.059 Uiso 1 1 calc R . .
H21B H 0.5441 -0.0079 0.7836 0.059 Uiso 1 1 calc R . .
H21C H 0.5793 -0.1053 0.8045 0.059 Uiso 1 1 calc R . .
C22 C 0.63428(10) 0.0396(4) 0.80179(16) 0.0335(9) Uani 1 1 d . . .
H22A H 0.6315 0.0175 0.7635 0.050 Uiso 1 1 calc R . .
H22B H 0.6429 -0.0365 0.8258 0.050 Uiso 1 1 calc R . .
H22C H 0.6529 0.1090 0.8159 0.050 Uiso 1 1 calc R . .
C23 C 0.59835(11) 0.1131(4) 0.86218(15) 0.0334(9) Uani 1 1 d . . .
H23A H 0.6155 0.1860 0.8776 0.050 Uiso 1 1 calc R . .
H23B H 0.6081 0.0368 0.8856 0.050 Uiso 1 1 calc R . .
H23C H 0.5731 0.1345 0.8615 0.050 Uiso 1 1 calc R . .
C24 C 0.61369(10) 0.5499(3) 0.74537(15) 0.0284(8) Uani 1 1 d . . .
C25 C 0.65101(10) 0.5143(4) 0.74002(17) 0.0385(10) Uani 1 1 d . . .
H25A H 0.6458 0.4757 0.7032 0.058 Uiso 1 1 calc R . .
H25B H 0.6647 0.4522 0.7693 0.058 Uiso 1 1 calc R . .
H25C H 0.6664 0.5921 0.7441 0.058 Uiso 1 1 calc R . .
C26 C 0.62095(11) 0.6146(4) 0.80219(17) 0.0366(10) Uani 1 1 d . . .
H26A H 0.6377 0.6890 0.8068 0.055 Uiso 1 1 calc R . .
H26B H 0.6329 0.5525 0.8324 0.055 Uiso 1 1 calc R . .
H26C H 0.5968 0.6435 0.8035 0.055 Uiso 1 1 calc R . .
C27 C 0.59432(12) 0.6517(4) 0.69985(18) 0.0449(11) Uani 1 1 d . . .
H27A H 0.5899 0.6152 0.6629 0.067 Uiso 1 1 calc R . .
H27B H 0.6107 0.7278 0.7061 0.067 Uiso 1 1 calc R . .
H27C H 0.5700 0.6767 0.7017 0.067 Uiso 1 1 calc R . .
C28 C 0.25396(9) -0.0006(3) 0.34273(13) 0.0188(7) Uani 1 1 d . . .
H28 H 0.2671 -0.0156 0.3185 0.023 Uiso 1 1 calc R . .
C29 C 0.23952(9) -0.1059(3) 0.36186(14) 0.0226(8) Uani 1 1 d . . .
H29 H 0.2427 -0.1909 0.3505 0.027 Uiso 1 1 calc R . .
C30 C 0.22077(9) -0.0865(3) 0.39690(14) 0.0225(8) Uani 1 1 d . . .
H30 H 0.2110 -0.1580 0.4102 0.027 Uiso 1 1 calc R . .
C31 C 0.21587(9) 0.0394(3) 0.41343(13) 0.0191(7) Uani 1 1 d . . .
C32 C 0.23134(9) 0.1402(3) 0.39243(13) 0.0163(7) Uani 1 1 d . . .
C33 C 0.22817(8) 0.2705(3) 0.40871(13) 0.0157(7) Uani 1 1 d . . .
C34 C 0.20918(8) 0.2969(3) 0.44464(12) 0.0187(7) Uani 1 1 d . . .
C35 C 0.19288(9) 0.1921(3) 0.46400(14) 0.0230(7) Uani 1 1 d . . .
H35 H 0.1793 0.2095 0.4875 0.028 Uiso 1 1 calc R . .
C36 C 0.19642(9) 0.0696(3) 0.44958(14) 0.0244(8) Uani 1 1 d . . .
H36 H 0.1858 0.0017 0.4637 0.029 Uiso 1 1 calc R . .
C37 C 0.20774(9) 0.4265(3) 0.46037(14) 0.0230(8) Uani 1 1 d . . .
H37 H 0.1947 0.4492 0.4840 0.028 Uiso 1 1 calc R . .
C38 C 0.22532(9) 0.5190(3) 0.44114(14) 0.0237(8) Uani 1 1 d . . .
H38 H 0.2253 0.6063 0.4524 0.028 Uiso 1 1 calc R . .
C39 C 0.24331(9) 0.4854(3) 0.40504(14) 0.0207(8) Uani 1 1 d . . .
H39 H 0.2553 0.5513 0.3921 0.025 Uiso 1 1 calc R . .
C40 C 0.28773(9) 0.2171(3) 0.27756(14) 0.0204(7) Uani 1 1 d . . .
O2 O 0.29989(7) 0.1669(2) 0.24795(10) 0.0283(6) Uani 1 1 d . . .
C41 C 0.21887(9) 0.3132(3) 0.26587(14) 0.0190(7) Uani 1 1 d . . .
O4 O 0.19048(7) 0.3274(2) 0.22933(10) 0.0268(6) Uani 1 1 d . . .
C42 C 0.27843(9) 0.4659(3) 0.30754(14) 0.0201(7) Uani 1 1 d . . .
O3 O 0.28344(7) 0.5702(2) 0.29677(10) 0.0294(6) Uani 1 1 d . . .
C43 C 0.38784(12) 0.7836(5) 0.36700(18) 0.0516(12) Uani 1 1 d . . .
H43A H 0.3626 0.7658 0.3680 0.062 Uiso 1 1 calc R . .
H43B H 0.3884 0.7466 0.3319 0.062 Uiso 1 1 calc R . .
C44 C 0.36533(11) 0.7606(4) 0.53529(17) 0.0336(10) Uani 1 1 d . . .
C1H C 0.5102(4) 0.1693(14) 0.3621(7) 0.081(4) Uani 0.374(4) 1 d PDU A -1
H1H1 H 0.5082 0.0773 0.3526 0.121 Uiso 0.374(4) 1 calc PR A -1
H1H2 H 0.5369 0.1948 0.3774 0.121 Uiso 0.374(4) 1 calc PR A -1
H1H3 H 0.4966 0.2198 0.3283 0.121 Uiso 0.374(4) 1 calc PR A -1
C2H C 0.4968(5) 0.1885(13) 0.3957(7) 0.077(4) Uani 0.374(4) 1 d PDU A -1
H2H1 H 0.5092 0.1313 0.4283 0.092 Uiso 0.374(4) 1 calc PR A -1
H2H2 H 0.4696 0.1654 0.3794 0.092 Uiso 0.374(4) 1 calc PR A -1
O3H O 0.5003(3) 0.3223(9) 0.4154(4) 0.071(3) Uani 0.374(4) 1 d PDU A -1
C4H C 0.4871(6) 0.3697(16) 0.4563(9) 0.062(4) Uani 0.374(4) 1 d PDU A -1
H4H1 H 0.4591 0.3694 0.4394 0.074 Uiso 0.374(4) 1 calc PR A -1
H4H2 H 0.4947 0.3069 0.4875 0.074 Uiso 0.374(4) 1 calc PR A -1
C5H C 0.4964(5) 0.4690(15) 0.4750(7) 0.063(4) Uani 0.374(4) 1 d PDU A -1
H5H1 H 0.4836 0.4900 0.5006 0.095 Uiso 0.374(4) 1 calc PR A -1
H5H2 H 0.4897 0.5333 0.4450 0.095 Uiso 0.374(4) 1 calc PR A -1
H5H3 H 0.5238 0.4694 0.4958 0.095 Uiso 0.374(4) 1 calc PR A -1
C6H C 0.4942(16) 0.383(5) 0.448(2) 0.059(6) Uani 0.126(4) 1 d PDU A -2
H6H1 H 0.4808 0.3591 0.4081 0.088 Uiso 0.126(4) 1 calc PR A -2
H6H2 H 0.4980 0.3054 0.4709 0.088 Uiso 0.126(4) 1 calc PR A -2
H6H3 H 0.5188 0.4201 0.4525 0.088 Uiso 0.126(4) 1 calc PR A -2
C7H C 0.4764(11) 0.458(4) 0.4606(14) 0.062(5) Uani 0.126(4) 1 d PDU A -2
H7H1 H 0.4509 0.4214 0.4529 0.074 Uiso 0.126(4) 1 calc PR A -2
H7H2 H 0.4733 0.5362 0.4375 0.074 Uiso 0.126(4) 1 calc PR A -2
O8H O 0.4937(10) 0.492(3) 0.5191(13) 0.062(5) Uani 0.126(4) 1 d PDU A -2
C9H C 0.4899(10) 0.616(3) 0.5423(18) 0.059(6) Uani 0.126(4) 1 d PDU A -2
H9H1 H 0.4675 0.6618 0.5159 0.070 Uiso 0.126(4) 1 calc PR A -2
H9H2 H 0.4861 0.6030 0.5779 0.070 Uiso 0.126(4) 1 calc PR A -2
C10H C 0.5166(12) 0.677(4) 0.550(2) 0.062(10) Uani 0.126(4) 1 d PDU A -2
H10A H 0.5138 0.7603 0.5666 0.092 Uiso 0.126(4) 1 calc PR A -2
H10B H 0.5199 0.6917 0.5150 0.092 Uiso 0.126(4) 1 calc PR A -2
H10C H 0.5387 0.6317 0.5766 0.092 Uiso 0.126(4) 1 calc PR A -2

loop_
_atom_site_aniso_label
_atom_site_aniso_U_11
_atom_site_aniso_U_22
_atom_site_aniso_U_33
_atom_site_aniso_U_23
_atom_site_aniso_U_13
_atom_site_aniso_U_12
Re1 0.01512(6) 0.01141(6) 0.01225(6) 0.00093(6) 0.00259(4) -0.00030(6)
Cl1 0.0432(7) 0.206(2) 0.0611(9) 0.0596(12) 0.0234(7) 0.0337(10)
Cl2 0.0792(10) 0.0840(10) 0.0638(9) -0.0419(8) 0.0228(8) -0.0224(8)
S1 0.0242(4) 0.0140(4) 0.0245(5) -0.0013(3) 0.0083(4) -0.0015(3)
F1 0.0250(13) 0.0688(19) 0.082(2) 0.0084(16) 0.0077(13) -0.0116(13)
F2 0.0688(17) 0.0397(15) 0.0316(14) -0.0084(11) 0.0026(12) 0.0075(12)
F3 0.0474(15) 0.0283(13) 0.0495(16) 0.0045(11) -0.0028(12) 0.0131(11)
O5 0.0284(14) 0.0260(15) 0.0441(17) 0.0065(12) 0.0148(12) -0.0017(11)
O6 0.0575(18) 0.0238(14) 0.0354(16) -0.0091(12) 0.0216(14) 0.0003(13)
O7 0.0355(14) 0.0127(12) 0.0294(14) 0.0022(10) 0.0099(12) -0.0002(10)
O1 0.0235(14) 0.0304(15) 0.0305(16) 0.0017(12) -0.0045(12) -0.0038(11)
N1 0.0172(13) 0.0143(13) 0.0120(13) -0.0006(11) 0.0040(11) -0.0012(11)
N2 0.0135(13) 0.0136(13) 0.0135(14) 0.0002(11) 0.0005(11) 0.0018(11)
N3 0.0167(14) 0.0131(14) 0.0119(14) -0.0004(11) 0.0007(11) 0.0002(11)
C1 0.0182(16) 0.0114(17) 0.0192(18) -0.0025(12) 0.0049(14) -0.0020(12)
C2 0.0177(17) 0.0149(17) 0.0232(19) 0.0005(13) 0.0031(14) 0.0029(13)
C3 0.0143(15) 0.0219(18) 0.0140(16) -0.0020(13) 0.0063(13) 0.0004(13)
C4 0.0191(17) 0.0195(17) 0.0181(18) -0.0038(14) 0.0040(14) -0.0059(14)
C5 0.0214(17) 0.0137(16) 0.0185(18) 0.0007(14) 0.0031(14) -0.0006(14)
C6 0.0157(16) 0.0193(18) 0.0208(18) -0.0015(14) 0.0048(14) -0.0009(14)
C7 0.0182(17) 0.031(2) 0.029(2) -0.0119(17) 0.0002(15) 0.0015(16)
C8 0.0169(17) 0.0263(18) 0.035(2) -0.0097(18) 0.0020(15) 0.0047(16)
C9 0.0185(16) 0.0234(17) 0.0219(18) -0.0007(16) 0.0035(14) -0.0011(16)
C10 0.0196(17) 0.0236(18) 0.0210(19) -0.0016(15) 0.0053(14) 0.0005(14)
C11 0.0183(17) 0.0213(18) 0.0191(18) 0.0009(14) 0.0015(14) 0.0033(14)
C12 0.024(2) 0.078(4) 0.072(4) -0.050(3) -0.010(2) 0.019(2)
C13 0.026(2) 0.047(3) 0.031(2) -0.0153(19) 0.0003(17) 0.0041(18)
C14 0.0185(16) 0.0252(18) 0.0194(18) 0.0009(15) 0.0041(13) 0.0005(15)
C15 0.0215(17) 0.0222(17) 0.0264(19) -0.0033(17) 0.0063(14) -0.0025(16)
C16 0.0206(17) 0.0232(17) 0.0223(18) 0.0007(16) 0.0053(14) 0.0015(16)
C17 0.0164(17) 0.026(2) 0.0229(19) -0.0033(15) 0.0020(14) 0.0002(14)
C18 0.0200(18) 0.0247(18) 0.0232(19) -0.0025(15) 0.0062(15) -0.0012(14)
C19 0.0215(18) 0.0251(19) 0.024(2) 0.0049(15) 0.0036(15) 0.0013(15)
C20 0.0259(19) 0.0224(19) 0.027(2) 0.0019(15) 0.0049(16) 0.0023(15)
C21 0.039(2) 0.026(2) 0.044(3) 0.0061(18) 0.004(2) 0.0021(18)
C22 0.032(2) 0.034(2) 0.029(2) -0.0010(17) 0.0053(18) 0.0083(17)
C23 0.036(2) 0.031(2) 0.030(2) 0.0079(17) 0.0089(18) 0.0065(17)
C24 0.0234(19) 0.028(2) 0.029(2) -0.0009(16) 0.0045(16) -0.0044(15)
C25 0.029(2) 0.042(2) 0.044(3) -0.004(2) 0.0133(19) -0.0131(18)
C26 0.031(2) 0.026(2) 0.048(3) -0.0072(18) 0.0093(19) -0.0036(17)
C27 0.037(2) 0.032(2) 0.053(3) 0.007(2) 0.003(2) -0.0161(19)
C28 0.0188(17) 0.0152(17) 0.0169(18) -0.0022(13) 0.0006(14) 0.0046(13)
C29 0.0245(18) 0.0129(16) 0.0216(19) 0.0002(14) -0.0014(15) -0.0009(14)
C30 0.0211(18) 0.0152(17) 0.024(2) 0.0070(14) 0.0007(15) -0.0052(14)
C31 0.0156(17) 0.0196(17) 0.0153(18) 0.0042(14) -0.0017(13) -0.0015(13)
C32 0.0108(16) 0.0205(17) 0.0125(17) 0.0022(13) -0.0015(13) -0.0017(13)
C33 0.0113(15) 0.0186(18) 0.0130(16) 0.0009(13) -0.0003(13) 0.0006(12)
C34 0.0126(15) 0.0267(17) 0.0128(16) 0.0018(15) 0.0003(12) 0.0030(15)
C35 0.0197(17) 0.0287(19) 0.0212(18) 0.0059(16) 0.0085(14) 0.0010(16)
C36 0.0173(18) 0.031(2) 0.023(2) 0.0085(15) 0.0057(15) -0.0035(15)
C37 0.0192(18) 0.030(2) 0.0164(18) -0.0025(15) 0.0035(14) 0.0073(15)
C38 0.0234(19) 0.0204(18) 0.022(2) -0.0051(15) 0.0031(16) 0.0048(15)
C39 0.0192(18) 0.0161(17) 0.0217(19) -0.0003(14) 0.0018(15) 0.0020(14)
C40 0.0213(17) 0.0177(18) 0.0178(18) 0.0050(14) 0.0024(14) -0.0030(14)
O2 0.0338(15) 0.0273(14) 0.0286(15) -0.0029(11) 0.0172(12) -0.0001(11)
C41 0.0245(18) 0.0100(16) 0.0244(19) -0.0003(14) 0.0113(15) -0.0016(14)
O4 0.0233(13) 0.0247(14) 0.0231(13) -0.0010(10) -0.0020(11) 0.0042(10)
C42 0.0177(17) 0.0218(19) 0.0174(18) 0.0015(14) 0.0029(14) 0.0005(14)
O3 0.0338(15) 0.0204(13) 0.0286(15) 0.0078(11) 0.0056(12) -0.0043(11)
C43 0.039(2) 0.072(3) 0.036(3) 0.006(2) 0.006(2) 0.003(2)
C44 0.033(2) 0.023(2) 0.039(2) -0.0017(17) 0.0068(19) 0.0016(16)
C1H 0.056(9) 0.056(8) 0.105(12) 0.009(7) 0.002(7) 0.005(7)
C2H 0.070(7) 0.052(5) 0.086(8) 0.031(6) 0.004(6) -0.003(6)
O3H 0.067(5) 0.061(5) 0.081(6) 0.020(4) 0.025(4) -0.021(4)
C4H 0.054(7) 0.059(7) 0.065(7) 0.031(6) 0.015(6) -0.026(6)
C5H 0.052(10) 0.058(7) 0.067(8) 0.028(6) 0.008(8) -0.009(7)
C6H 0.054(11) 0.059(11) 0.063(10) 0.032(9) 0.020(10) -0.030(10)
C7H 0.054(9) 0.063(9) 0.060(8) 0.026(8) 0.012(8) -0.028(8)
O8H 0.051(11) 0.068(10) 0.057(8) 0.031(8) 0.008(9) -0.024(9)
C9H 0.049(12) 0.073(12) 0.045(11) 0.030(9) 0.008(11) -0.024(11)
C10H 0.046(16) 0.078(17) 0.040(17) 0.024(16) -0.006(15) -0.028(15)

loop_
_atom_type_symbol
_atom_type_description
_atom_type_scat_dispersion_real
_atom_type_scat_dispersion_imag
_atom_type_scat_source
C C 0.0033 0.0016 'International Tables Vol C Tables 4.2.6.8 and 6.1.1.4'
H H 0.0000 0.0000 'International Tables Vol C Tables 4.2.6.8 and 6.1.1.4'
N N 0.0061 0.0033 'International Tables Vol C Tables 4.2.6.8 and 6.1.1.4'
O O 0.0106 0.0060 'International Tables Vol C Tables 4.2.6.8 and 6.1.1.4'
Re Re -1.0185 7.2310 'International Tables Vol C Tables 4.2.6.8 and 6.1.1.4'
S S 0.1246 0.1234 'International Tables Vol C Tables 4.2.6.8 and 6.1.1.4'
F F 0.0171 0.0103 'International Tables Vol C Tables 4.2.6.8 and 6.1.1.4'
Cl Cl 0.1484 0.1585 'International Tables Vol C Tables 4.2.6.8 and 6.1.1.4'

loop_
_geom_angle_atom_site_label_1
_geom_angle_atom_site_label_2
_geom_angle_atom_site_label_3
_geom_angle
C42 Re1 C40 91.86(14)
C42 Re1 C41 86.89(13)
C40 Re1 C41 89.80(13)
C42 Re1 N3 94.97(12)
C40 Re1 N3 172.92(11)
C41 Re1 N3 92.40(12)
C42 Re1 N2 170.84(12)
C40 Re1 N2 97.25(12)
C41 Re1 N2 92.25(11)
N3 Re1 N2 75.94(9)
C42 Re1 N1 92.13(12)
C40 Re1 N1 92.30(11)
C41 Re1 N1 177.72(12)
N3 Re1 N1 85.62(9)
N2 Re1 N1 88.39(9)
O6 S1 O7 115.05(16)
O6 S1 O5 114.51(16)
O7 S1 O5 114.68(15)
O6 S1 C44 105.23(18)
O7 S1 C44 102.75(16)
O5 S1 C44 102.40(18)
H100 O1 C17 113(4)
C1 N1 C5 116.4(3)
C1 N1 Re1 123.5(2)
C5 N1 Re1 120.1(2)
C28 N2 C32 117.7(3)
C28 N2 Re1 127.6(2)
C32 N2 Re1 114.6(2)
C39 N3 C33 117.6(3)
C39 N3 Re1 127.7(2)
C33 N3 Re1 114.65(19)
N1 C1 C2 123.2(3)
C1 C2 C3 120.6(3)
C4 C3 C2 115.7(3)
C4 C3 C6 120.7(3)
C2 C3 C6 123.6(3)
C5 C4 C3 121.0(3)
N1 C5 C4 123.1(3)
C7 C6 C11 119.0(3)
C7 C6 C3 123.6(3)
C11 C6 C3 117.3(3)
C6 C7 C8 117.6(3)
C6 C7 C12 123.6(3)
C8 C7 C12 118.7(3)
C9 C8 C7 123.5(3)
C8 C9 C10 118.9(3)
C8 C9 C14 119.2(3)
C10 C9 C14 121.9(3)
C11 C10 C9 117.9(3)
C11 C10 C13 119.4(3)
C9 C10 C13 122.7(3)
C10 C11 C6 123.1(3)
C19 C14 C15 119.1(3)
C19 C14 C9 120.5(3)
C15 C14 C9 120.3(3)
C14 C15 C16 122.1(3)
C15 C16 C17 116.8(3)
C15 C16 C20 120.7(3)
C17 C16 C20 122.5(3)
O1 C17 C16 120.9(3)
O1 C17 C18 116.2(3)
C16 C17 C18 123.0(3)
C19 C18 C17 116.9(3)
C19 C18 C24 121.3(3)
C17 C18 C24 121.7(3)
C14 C19 C18 122.2(3)
C21 C20 C23 106.1(3)
C21 C20 C16 111.4(3)
C23 C20 C16 110.5(3)
C21 C20 C22 106.4(3)
C23 C20 C22 111.2(3)
C16 C20 C22 111.2(3)
C25 C24 C26 110.7(3)
C25 C24 C18 109.5(3)
C26 C24 C18 111.3(3)
C25 C24 C27 107.0(3)
C26 C24 C27 106.8(3)
C18 C24 C27 111.5(3)
N2 C28 C29 122.5(3)
C30 C29 C28 119.7(3)
C29 C30 C31 120.1(3)
C32 C31 C30 116.7(3)
C32 C31 C36 119.1(3)
C30 C31 C36 124.2(3)
N2 C32 C31 123.3(3)
N2 C32 C33 117.1(3)
C31 C32 C33 119.6(3)
N3 C33 C34 122.9(3)
N3 C33 C32 117.2(3)
C34 C33 C32 120.0(3)
C33 C34 C37 117.5(3)
C33 C34 C35 118.9(3)
C37 C34 C35 123.6(3)
C36 C35 C34 121.2(3)
C35 C36 C31 121.2(3)
C38 C37 C34 119.1(3)
C37 C38 C39 120.0(3)
N3 C39 C38 122.7(3)
O2 C40 Re1 178.9(3)
O4 C41 Re1 177.4(3)
O3 C42 Re1 175.8(3)
Cl1 C43 Cl2 111.4(3)
F1 C44 F3 108.0(3)
F1 C44 F2 106.8(3)
F3 C44 F2 106.5(3)
F1 C44 S1 112.3(3)
F3 C44 S1 112.1(3)
F2 C44 S1 110.8(3)
C1H C2H O3H 113.9(14)
C4H O3H C2H 124.9(12)
C5H C4H O3H 119.3(16)
C6H C7H O8H 112(3)
C7H O8H C9H 125(3)
C10H C9H O8H 110(3)

loop_
_geom_bond_atom_site_label_1
_geom_bond_atom_site_label_2
_geom_bond_distance
Re1 C42 1.912(3)
Re1 C40 1.920(4)
Re1 C41 1.929(3)
Re1 N3 2.175(3)
Re1 N2 2.181(3)
Re1 N1 2.205(3)
Cl1 C43 1.758(4)
Cl2 C43 1.768(5)
S1 O6 1.430(3)
S1 O7 1.439(2)
S1 O5 1.440(3)
S1 C44 1.810(4)
F1 C44 1.323(5)
F2 C44 1.338(5)
F3 C44 1.332(4)
O1 H100 0.840(19)
O1 C17 1.381(4)
N1 C1 1.346(4)
N1 C5 1.353(4)
N2 C28 1.337(4)
N2 C32 1.365(4)
N3 C39 1.334(4)
N3 C33 1.369(4)
C1 C2 1.380(4)
C2 C3 1.395(4)
C3 C4 1.390(4)
C3 C6 1.481(4)
C4 C5 1.374(4)
C6 C7 1.391(5)
C6 C11 1.392(4)
C7 C8 1.399(4)
C7 C12 1.515(5)
C8 C9 1.379(5)
C9 C10 1.399(5)
C9 C14 1.497(4)
C10 C11 1.390(4)
C10 C13 1.501(5)
C14 C19 1.381(5)
C14 C15 1.387(5)
C15 C16 1.402(4)
C16 C17 1.402(5)
C16 C20 1.547(5)
C17 C18 1.409(5)
C18 C19 1.396(5)
C18 C24 1.538(5)
C20 C21 1.534(5)
C20 C23 1.543(5)
C20 C22 1.547(5)
C24 C25 1.526(5)
C24 C26 1.538(5)
C24 C27 1.543(5)
C28 C29 1.394(5)
C29 C30 1.363(5)
C30 C31 1.407(5)
C31 C32 1.404(4)
C31 C36 1.428(5)
C32 C33 1.433(4)
C33 C34 1.402(4)
C34 C37 1.411(5)
C34 C35 1.432(5)
C35 C36 1.344(5)
C37 C38 1.366(5)
C38 C39 1.393(5)
C40 O2 1.155(4)
C41 O4 1.145(4)
C42 O3 1.149(4)
C1H C2H 1.179(16)
C2H O3H 1.465(15)
O3H C4H 1.419(18)
C4H C5H 1.135(17)
C6H C7H 1.16(2)
C7H O8H 1.44(2)
O8H C9H 1.45(2)
C9H C10H 1.15(2)
